data_7220270
loop_
_publ_author_name
'Helttunen, Kaisa'
'Tero, Tiia-Riikka'
'Nissinen, Maija'

_publ_section_title
;
 Influence of lower rim C-methyl group on crystal forms and metal
 complexation of resorcinarene bis-crown-5
;
_journal_issue 19
_journal_name_full CrystEngComm
_journal_page_first 3667
_journal_paper_doi 10.1039/C5CE00311C
_journal_volume 17
_journal_year 2015
_chemical_formula_moiety 'C52 H68 O14'
_chemical_formula_sum 'C52 H68 O14'
_chemical_formula_weight 917.06
_chemical_name_common
;
C-methyl tetramethoxy resorcinarene bis-crown-5
;
_chemical_name_systematic 'C-methyl tetramethoxy resorcinarene bis-crown-5'
_space_group_crystal_system monoclinic
_space_group_IT_number 14
_space_group_name_Hall '-P 2ybc'
_space_group_name_H-M_alt 'P 1 21/c 1'
_symmetry_space_group_name_Hall '-P 2ybc'
_symmetry_space_group_name_H-M 'P 1 21/c 1'
_atom_sites_solution_hydrogens geom
_atom_sites_solution_primary direct
_atom_sites_solution_secondary difmap
_audit_creation_method SHELXL-97
_audit_update_record
;
2015-01-05 deposited with the CCDC.
2015-04-10 downloaded from the CCDC.
;
_cell_angle_alpha 90.00
_cell_angle_beta 90.0740(10)
_cell_angle_gamma 90.00
_cell_formula_units_Z 4
_cell_length_a 11.02090(10)
_cell_length_b 16.0930(2)
_cell_length_c 26.6261(4)
_cell_measurement_reflns_used 10519
_cell_measurement_temperature 123.00(10)
_cell_measurement_theta_max 74.2974
_cell_measurement_theta_min 3.2061
_cell_volume 4722.38(10)
_computing_cell_refinement
;
CrysAlisPro, Agilent Technologies,
Version 1.171.36.21 (release 14-08-2012 CrysAlis171 .NET)
(compiled Sep 14 2012,17:21:16)
;
_computing_data_collection
;
CrysAlisPro, Agilent Technologies,
Version 1.171.36.21 (release 14-08-2012 CrysAlis171 .NET)
(compiled Sep 14 2012,17:21:16)
;
_computing_data_reduction
;
CrysAlisPro, Agilent Technologies,
Version 1.171.36.21 (release 14-08-2012 CrysAlis171 .NET)
(compiled Sep 14 2012,17:21:16)
;
_computing_molecular_graphics
;
O. V. Dolomanov, L. J. Bourhis, R. J. Gildea, J. A. K. Howard and H. Puschmann,
OLEX2: a complete structure solution, refinement and analysis program.
J. Appl. Cryst. (2009). 42, 339-341.
;
_computing_publication_material
;
O. V. Dolomanov, L. J. Bourhis, R. J. Gildea, J. A. K. Howard and H. Puschmann,
OLEX2: a complete structure solution, refinement and analysis program.
J. Appl. Cryst. (2009). 42, 339-341.
;
_computing_structure_refinement
;
SHELXL, G.M. Sheldrick, Acta Cryst.
(2008). A64, 112-122
;
_computing_structure_solution
;
SHELXS, G.M. Sheldrick, Acta Cryst.
(2008). A64, 112-122
;
_diffrn_ambient_temperature 123.00(10)
_diffrn_detector_area_resol_mean 10.3953
_diffrn_measured_fraction_theta_full 0.981
_diffrn_measured_fraction_theta_max 0.981
_diffrn_measurement_details
;
  1 omega  -96.00   -2.00   0.5000    5.0000
omega____ theta____ kappa____ phi______ frames
    -      -42.6959  125.0000 -180.0000 188

  2 omega  -49.00   30.00   0.5000    5.0000
omega____ theta____ kappa____ phi______ frames
    -      -42.6959   37.0000  120.0000 158

  3 omega -124.00  -80.00   0.5000   25.0000
omega____ theta____ kappa____ phi______ frames
    -      -43.5000  -94.0000    0.0000 88

  4 omega -114.00  -19.00   0.5000   25.0000
omega____ theta____ kappa____ phi______ frames
    -      -43.5000  -45.0000  -30.0000 190

  5 omega   90.00  176.00   0.5000   25.0000
omega____ theta____ kappa____ phi______ frames
    -      106.7406   45.0000  -90.0000 172

  6 omega   32.00   91.00   0.5000   25.0000
omega____ theta____ kappa____ phi______ frames
    -      106.7406  -30.0000    0.0000 118

  7 omega   87.00  178.00   0.5000   25.0000
omega____ theta____ kappa____ phi______ frames
    -      106.7406   30.0000 -180.0000 182

  8 omega   35.00  122.00   0.5000   25.0000
omega____ theta____ kappa____ phi______ frames
    -      106.7406 -125.0000  -30.0000 174

  9 omega   32.00   91.00   0.5000   25.0000
omega____ theta____ kappa____ phi______ frames
    -      106.7406  -30.0000  150.0000 118

 10 omega   25.00  109.00   0.5000   25.0000
omega____ theta____ kappa____ phi______ frames
    -      106.7406  -94.0000   30.0000 168

 11 omega   95.00  176.00   0.5000   25.0000
omega____ theta____ kappa____ phi______ frames
    -      106.7406  125.0000   90.0000 162

 12 omega   35.00  135.00   0.5000   25.0000
omega____ theta____ kappa____ phi______ frames
    -      106.7406  -77.0000  120.0000 200
;
_diffrn_measurement_device_type 'SuperNova, Dual, Cu at zero, Atlas'
_diffrn_measurement_method '\w scans'
_diffrn_radiation_monochromator mirror
_diffrn_radiation_source 'SuperNova (Cu) X-ray Source'
_diffrn_radiation_type 'Cu K\a'
_diffrn_radiation_wavelength 1.5418
_diffrn_reflns_av_R_equivalents 0.0314
_diffrn_reflns_av_sigmaI/netI 0.0292
_diffrn_reflns_limit_h_max 13
_diffrn_reflns_limit_h_min -13
_diffrn_reflns_limit_k_max 13
_diffrn_reflns_limit_k_min -20
_diffrn_reflns_limit_l_max 33
_diffrn_reflns_limit_l_min -32
_diffrn_reflns_number 28596
_diffrn_reflns_theta_full 74.47
_diffrn_reflns_theta_max 74.47
_diffrn_reflns_theta_min 3.21
_exptl_absorpt_coefficient_mu 0.760
_exptl_absorpt_correction_T_max 1.00000
_exptl_absorpt_correction_T_min 0.56977
_exptl_absorpt_correction_type multi-scan
_exptl_absorpt_process_details
;
CrysAlisPro, Agilent Technologies,
Version 1.171.36.21 (release 14-08-2012 CrysAlis171 .NET)
(compiled Sep 14 2012,17:21:16)
Empirical absorption correction using spherical harmonics,
 implemented in SCALE3 ABSPACK scaling algorithm.
;
_exptl_crystal_colour colourless
_exptl_crystal_density_diffrn 1.290
_exptl_crystal_density_method 'not measured'
_exptl_crystal_description needle
_exptl_crystal_F_000 1968
_exptl_crystal_recrystallization_method 'Re-crystallisation from solvent: 1-Propanol'
_exptl_crystal_size_max 0.3
_exptl_crystal_size_mid 0.1
_exptl_crystal_size_min 0.05
_refine_diff_density_max 0.558
_refine_diff_density_min -0.286
_refine_diff_density_rms 0.056
_refine_ls_extinction_method none
_refine_ls_goodness_of_fit_ref 1.023
_refine_ls_hydrogen_treatment constr
_refine_ls_matrix_type full
_refine_ls_number_parameters 603
_refine_ls_number_reflns 9459
_refine_ls_number_restraints 0
_refine_ls_restrained_S_all 1.023
_refine_ls_R_factor_all 0.0594
_refine_ls_R_factor_gt 0.0499
_refine_ls_shift/su_max 0.001
_refine_ls_shift/su_mean 0.000
_refine_ls_structure_factor_coef Fsqd
_refine_ls_weighting_details 'calc w=1/[\s^2^(Fo^2^)+(0.0818P)^2^+2.1758P] where P=(Fo^2^+2Fc^2^)/3'
_refine_ls_weighting_scheme calc
_refine_ls_wR_factor_gt 0.1361
_refine_ls_wR_factor_ref 0.1455
_reflns_number_gt 7976
_reflns_number_total 9459
_reflns_threshold_expression >2sigma(I)
_cod_data_source_file c5ce00311c2.cif
_cod_data_source_block 1-I
_cod_depositor_comments 'Adding full bibliography for 7220270--7220279.cif.'
_cod_database_code 7220270

loop_
_symmetry_equiv_pos_as_xyz
'x, y, z'
'-x, y+1/2, -z+1/2'
'-x, -y, -z'
'x, -y-1/2, z-1/2'

loop_
_atom_site_label
_atom_site_type_symbol
_atom_site_fract_x
_atom_site_fract_y
_atom_site_fract_z
_atom_site_U_iso_or_equiv
_atom_site_adp_type
_atom_site_occupancy
_atom_site_symmetry_multiplicity
_atom_site_calc_flag
_atom_site_refinement_flags
O4 O 0.77999(11) 0.26462(8) 0.85428(5) 0.0275(3) Uani 1 1 d .
O6 O 0.49091(12) 0.24251(8) 0.71815(5) 0.0325(3) Uani 1 1 d .
O11 O 1.29968(10) 0.11288(8) 0.83198(4) 0.0242(3) Uani 1 1 d .
O13 O 0.95761(10) 0.09467(8) 0.94620(4) 0.0247(3) Uani 1 1 d .
O18 O 0.84182(12) 0.31065(8) 0.61917(5) 0.0292(3) Uani 1 1 d .
O20 O 1.12606(12) 0.28996(8) 0.75836(5) 0.0308(3) Uani 1 1 d .
O25 O 0.36712(10) 0.06043(8) 0.62885(5) 0.0270(3) Uani 1 1 d .
O27 O 0.69917(11) 0.14136(9) 0.51941(4) 0.0295(3) Uani 1 1 d .
O39 O 0.90352(12) 0.37874(9) 0.91988(5) 0.0347(3) Uani 1 1 d .
O42 O 1.16870(12) 0.35263(9) 0.92741(5) 0.0330(3) Uani 1 1 d .
O45 O 1.41467(12) 0.30257(9) 0.88853(6) 0.0387(3) Uani 1 1 d .
O50 O 0.74067(13) 0.43500(9) 0.54756(5) 0.0366(3) Uani 1 1 d .
O53 O 0.49918(12) 0.34711(9) 0.53565(5) 0.0344(3) Uani 1 1 d .
O56 O 0.31960(11) 0.22374(8) 0.56234(5) 0.0317(3) Uani 1 1 d .
C1 C 0.57778(14) 0.12139(11) 0.75381(6) 0.0212(3) Uani 1 1 d .
C2 C 0.64868(14) 0.08613(11) 0.79192(6) 0.0204(3) Uani 1 1 d .
H2 H 0.6522 0.0285 0.7944 0.025 Uiso 1 1 calc R
C3 C 0.71442(14) 0.13372(10) 0.82637(6) 0.0200(3) Uani 1 1 d .
C4 C 0.71010(14) 0.22004(11) 0.82120(6) 0.0220(3) Uani 1 1 d .
C5 C 0.63686(15) 0.25726(11) 0.78498(6) 0.0249(3) Uani 1 1 d .
H5 H 0.6321 0.3148 0.7828 0.030 Uiso 1 1 calc R
C6 C 0.57086(14) 0.20755(11) 0.75213(6) 0.0234(3) Uani 1 1 d .
C7 C 0.78969(14) 0.09671(10) 0.86862(6) 0.0211(3) Uani 1 1 d .
H7 H 0.7732 0.1302 0.8986 0.025 Uiso 1 1 calc R
C8 C 0.92575(14) 0.10285(10) 0.85888(6) 0.0201(3) Uani 1 1 d .
C9 C 0.97384(14) 0.10979(10) 0.81091(6) 0.0214(3) Uani 1 1 d .
H9 H 0.9206 0.1104 0.7838 0.026 Uiso 1 1 calc R
C10 C 1.09786(14) 0.11586(10) 0.80129(6) 0.0209(3) Uani 1 1 d .
C11 C 1.17645(14) 0.11338(10) 0.84223(6) 0.0213(3) Uani 1 1 d .
C12 C 1.13242(15) 0.10701(10) 0.89119(6) 0.0224(3) Uani 1 1 d .
H12 H 1.1858 0.1063 0.9183 0.027 Uiso 1 1 calc R
C13 C 1.00813(15) 0.10169(10) 0.89914(6) 0.0209(3) Uani 1 1 d .
C14 C 1.14840(14) 0.12121(11) 0.74830(6) 0.0219(3) Uani 1 1 d .
H14 H 1.2262 0.1505 0.7504 0.026 Uiso 1 1 calc R
C15 C 1.06674(14) 0.17116(11) 0.71362(6) 0.0218(3) Uani 1 1 d .
C16 C 1.00059(14) 0.13600(11) 0.67413(6) 0.0210(3) Uani 1 1 d .
H16 H 1.0056 0.0789 0.6692 0.025 Uiso 1 1 calc R
C17 C 0.92737(14) 0.18241(11) 0.64174(6) 0.0216(3) Uani 1 1 d .
C18 C 0.91847(15) 0.26754(11) 0.65063(6) 0.0238(3) Uani 1 1 d .
C19 C 0.98466(16) 0.30547(11) 0.68887(7) 0.0262(4) Uani 1 1 d .
H19 H 0.9799 0.3626 0.6937 0.031 Uiso 1 1 calc R
C20 C 1.05797(15) 0.25692(11) 0.71977(6) 0.0238(3) Uani 1 1 d .
C21 C 0.86291(14) 0.14450(11) 0.59687(6) 0.0218(3) Uani 1 1 d .
H21 H 0.8657 0.1859 0.5699 0.026 Uiso 1 1 calc R
C22 C 0.72946(14) 0.12555(10) 0.60626(6) 0.0205(3) Uani 1 1 d .
C23 C 0.68316(14) 0.10760(10) 0.65348(6) 0.0207(3) Uani 1 1 d .
H23 H 0.7357 0.1087 0.6808 0.025 Uiso 1 1 calc R
C24 C 0.56142(14) 0.08801(10) 0.66194(6) 0.0206(3) Uani 1 1 d .
C25 C 0.48550(14) 0.08469(10) 0.61996(6) 0.0218(3) Uani 1 1 d .
C26 C 0.52833(15) 0.10196(11) 0.57196(6) 0.0237(3) Uani 1 1 d .
H26 H 0.4762 0.0996 0.5445 0.028 Uiso 1 1 calc R
C27 C 0.64943(15) 0.12270(11) 0.56541(6) 0.0229(3) Uani 1 1 d .
C28 C 0.51051(14) 0.07147(11) 0.71415(6) 0.0229(3) Uani 1 1 d .
H28 H 0.4265 0.0913 0.7141 0.027 Uiso 1 1 calc R
C29 C 0.75462(16) 0.00696(11) 0.88173(7) 0.0284(4) Uani 1 1 d .
H29A H 0.7969 -0.0100 0.9116 0.043 Uiso 1 1 calc R
H29B H 0.7763 -0.0291 0.8544 0.043 Uiso 1 1 calc R
H29C H 0.6687 0.0039 0.8874 0.043 Uiso 1 1 calc R
C30 C 1.17514(15) 0.03268(11) 0.72992(6) 0.0255(3) Uani 1 1 d .
H30A H 1.2098 0.0350 0.6969 0.038 Uiso 1 1 calc R
H30B H 1.1011 0.0013 0.7289 0.038 Uiso 1 1 calc R
H30C H 1.2313 0.0064 0.7525 0.038 Uiso 1 1 calc R
C31 C 0.92504(15) 0.06612(11) 0.57667(6) 0.0256(4) Uani 1 1 d .
H31A H 0.9135 0.0212 0.5999 0.038 Uiso 1 1 calc R
H31B H 1.0102 0.0765 0.5726 0.038 Uiso 1 1 calc R
H31C H 0.8903 0.0515 0.5448 0.038 Uiso 1 1 calc R
C32 C 0.50596(17) -0.02191(12) 0.72485(7) 0.0305(4) Uani 1 1 d .
H32A H 0.4689 -0.0312 0.7570 0.046 Uiso 1 1 calc R
H32B H 0.5869 -0.0439 0.7251 0.046 Uiso 1 1 calc R
H32C H 0.4593 -0.0491 0.6992 0.046 Uiso 1 1 calc R
C33 C 0.5423(2) 0.29729(13) 0.68211(8) 0.0374(4) Uani 1 1 d .
H33A H 0.5964 0.2669 0.6607 0.056 Uiso 1 1 calc R
H33B H 0.5864 0.3404 0.6991 0.056 Uiso 1 1 calc R
H33C H 0.4788 0.3216 0.6622 0.056 Uiso 1 1 calc R
C34 C 1.03643(17) 0.10242(13) 0.98839(7) 0.0312(4) Uani 1 1 d .
H34A H 1.0773 0.1551 0.9870 0.047 Uiso 1 1 calc R
H34B H 1.0953 0.0584 0.9878 0.047 Uiso 1 1 calc R
H34C H 0.9899 0.0990 1.0188 0.047 Uiso 1 1 calc R
C35 C 1.1402(2) 0.37696(13) 0.76061(8) 0.0406(5) Uani 1 1 d .
H35A H 1.1751 0.3965 0.7298 0.061 Uiso 1 1 calc R
H35B H 1.1927 0.3910 0.7881 0.061 Uiso 1 1 calc R
H35C H 1.0624 0.4026 0.7655 0.061 Uiso 1 1 calc R
C36 C 0.62120(18) 0.14090(16) 0.47703(7) 0.0405(5) Uani 1 1 d .
H36A H 0.6662 0.1566 0.4477 0.061 Uiso 1 1 calc R
H36B H 0.5562 0.1797 0.4822 0.061 Uiso 1 1 calc R
H36C H 0.5884 0.0862 0.4725 0.061 Uiso 1 1 calc R
C37 C 0.81185(19) 0.34744(12) 0.84002(8) 0.0351(4) Uani 1 1 d .
H37A H 0.7473 0.3857 0.8490 0.042 Uiso 1 1 calc R
H37B H 0.8246 0.3505 0.8040 0.042 Uiso 1 1 calc R
C38 C 0.92665(19) 0.36984(14) 0.86749(7) 0.0370(4) Uani 1 1 d .
H38A H 0.9869 0.3268 0.8623 0.044 Uiso 1 1 calc R
H38B H 0.9587 0.4215 0.8542 0.044 Uiso 1 1 calc R
C40 C 0.96407(18) 0.32056(12) 0.95108(7) 0.0325(4) Uani 1 1 d .
H40A H 0.9742 0.2689 0.9328 0.039 Uiso 1 1 calc R
H40B H 0.9140 0.3092 0.9802 0.039 Uiso 1 1 calc R
C41 C 1.08677(18) 0.35075(13) 0.96844(7) 0.0333(4) Uani 1 1 d .
H41A H 1.0791 0.4060 0.9827 0.040 Uiso 1 1 calc R
H41B H 1.1178 0.3140 0.9943 0.040 Uiso 1 1 calc R
C43 C 1.28298(17) 0.38652(12) 0.94169(7) 0.0324(4) Uani 1 1 d .
H43A H 1.3164 0.3550 0.9695 0.039 Uiso 1 1 calc R
H43B H 1.2726 0.4436 0.9526 0.039 Uiso 1 1 calc R
C44 C 1.36907(18) 0.38339(12) 0.89754(8) 0.0335(4) Uani 1 1 d .
H44A H 1.3271 0.4028 0.8677 0.040 Uiso 1 1 calc R
H44B H 1.4365 0.4207 0.9038 0.040 Uiso 1 1 calc R
C46 C 1.34311(16) 0.25524(13) 0.85424(7) 0.0316(4) Uani 1 1 d .
H46A H 1.3613 0.2711 0.8199 0.038 Uiso 1 1 calc R
H46B H 1.2574 0.2646 0.8603 0.038 Uiso 1 1 calc R
C47 C 1.37485(15) 0.16448(12) 0.86289(7) 0.0287(4) Uani 1 1 d .
H47A H 1.4595 0.1551 0.8548 0.034 Uiso 1 1 calc R
H47B H 1.3627 0.1505 0.8980 0.034 Uiso 1 1 calc R
C48 C 0.81647(17) 0.39626(11) 0.63052(7) 0.0310(4) Uani 1 1 d .
H48A H 0.8867 0.4304 0.6229 0.037 Uiso 1 1 calc R
H48B H 0.7978 0.4024 0.6659 0.037 Uiso 1 1 calc R
C49 C 0.70942(17) 0.42346(12) 0.59906(7) 0.0314(4) Uani 1 1 d .
H49A H 0.6459 0.3819 0.6014 0.038 Uiso 1 1 calc R
H49B H 0.6777 0.4752 0.6124 0.038 Uiso 1 1 calc R
C51 C 0.70804(18) 0.36776(14) 0.51529(7) 0.0353(4) Uani 1 1 d .
H51A H 0.7195 0.3159 0.5332 0.042 Uiso 1 1 calc R
H51B H 0.7622 0.3675 0.4866 0.042 Uiso 1 1 calc R
C52 C 0.57879(18) 0.37207(14) 0.49669(7) 0.0356(4) Uani 1 1 d .
H52A H 0.5598 0.4284 0.4864 0.043 Uiso 1 1 calc R
H52B H 0.5687 0.3359 0.4679 0.043 Uiso 1 1 calc R
C54 C 0.37539(16) 0.34863(12) 0.52149(7) 0.0308(4) Uani 1 1 d .
H54A H 0.3640 0.3178 0.4906 0.037 Uiso 1 1 calc R
H54B H 0.3494 0.4055 0.5159 0.037 Uiso 1 1 calc R
C55 C 0.30166(16) 0.31003(12) 0.56295(7) 0.0316(4) Uani 1 1 d .
H55A H 0.3266 0.3326 0.5951 0.038 Uiso 1 1 calc R
H55B H 0.2163 0.3225 0.5581 0.038 Uiso 1 1 calc R
C57 C 0.25142(17) 0.18215(13) 0.59998(7) 0.0333(4) Uani 1 1 d .
H57A H 0.1658 0.1941 0.5956 0.040 Uiso 1 1 calc R
H57B H 0.2758 0.2019 0.6329 0.040 Uiso 1 1 calc R
C58 C 0.27258(15) 0.08892(12) 0.59647(7) 0.0284(4) Uani 1 1 d .
H58A H 0.1980 0.0602 0.6050 0.034 Uiso 1 1 calc R
H58B H 0.2929 0.0748 0.5621 0.034 Uiso 1 1 calc R

loop_
_atom_site_aniso_label
_atom_site_aniso_U_11
_atom_site_aniso_U_22
_atom_site_aniso_U_33
_atom_site_aniso_U_23
_atom_site_aniso_U_13
_atom_site_aniso_U_12
O4 0.0314(6) 0.0228(6) 0.0282(6) 0.0007(5) -0.0087(5) -0.0048(5)
O6 0.0314(6) 0.0339(7) 0.0320(7) 0.0071(6) -0.0115(5) 0.0032(5)
O11 0.0156(5) 0.0338(7) 0.0232(6) -0.0044(5) -0.0022(4) 0.0008(5)
O13 0.0210(5) 0.0358(7) 0.0173(6) 0.0017(5) -0.0022(4) -0.0002(5)
O18 0.0336(7) 0.0237(6) 0.0301(6) 0.0022(5) -0.0128(5) 0.0001(5)
O20 0.0351(7) 0.0283(7) 0.0289(6) -0.0014(5) -0.0126(5) -0.0061(5)
O25 0.0167(5) 0.0383(7) 0.0260(6) 0.0071(5) -0.0052(4) -0.0040(5)
O27 0.0208(6) 0.0486(8) 0.0190(6) 0.0028(5) -0.0036(4) -0.0037(5)
O39 0.0357(7) 0.0364(7) 0.0320(7) -0.0019(6) -0.0063(5) 0.0015(6)
O42 0.0291(6) 0.0384(7) 0.0316(7) -0.0047(6) -0.0028(5) -0.0007(5)
O45 0.0263(6) 0.0420(8) 0.0477(8) -0.0129(7) -0.0085(6) 0.0006(6)
O50 0.0386(7) 0.0377(7) 0.0335(7) 0.0076(6) -0.0061(6) -0.0102(6)
O53 0.0266(6) 0.0453(8) 0.0312(7) 0.0062(6) -0.0033(5) -0.0058(6)
O56 0.0285(6) 0.0330(7) 0.0337(7) 0.0011(5) 0.0057(5) -0.0006(5)
C1 0.0159(7) 0.0283(8) 0.0193(7) 0.0000(6) 0.0009(6) -0.0004(6)
C2 0.0172(7) 0.0237(8) 0.0203(7) 0.0009(6) 0.0003(6) -0.0002(6)
C3 0.0151(7) 0.0253(8) 0.0197(7) 0.0002(6) 0.0003(6) 0.0006(6)
C4 0.0182(7) 0.0266(8) 0.0212(8) -0.0013(6) -0.0015(6) -0.0019(6)
C5 0.0252(8) 0.0224(8) 0.0272(8) 0.0013(7) -0.0019(7) 0.0019(6)
C6 0.0196(7) 0.0289(9) 0.0216(8) 0.0024(7) -0.0017(6) 0.0029(6)
C7 0.0195(7) 0.0254(8) 0.0184(7) 0.0022(6) -0.0013(6) -0.0004(6)
C8 0.0191(7) 0.0202(8) 0.0211(8) 0.0004(6) -0.0023(6) 0.0000(6)
C9 0.0203(7) 0.0240(8) 0.0199(8) 0.0006(6) -0.0036(6) 0.0003(6)
C10 0.0200(7) 0.0225(8) 0.0202(8) -0.0007(6) -0.0009(6) 0.0001(6)
C11 0.0171(7) 0.0236(8) 0.0233(8) -0.0017(6) -0.0010(6) 0.0017(6)
C12 0.0209(8) 0.0255(8) 0.0208(8) -0.0006(6) -0.0046(6) 0.0016(6)
C13 0.0226(8) 0.0211(8) 0.0190(8) 0.0012(6) -0.0009(6) 0.0010(6)
C14 0.0171(7) 0.0279(8) 0.0206(8) -0.0003(6) -0.0020(6) -0.0007(6)
C15 0.0167(7) 0.0296(8) 0.0191(7) 0.0010(6) -0.0002(6) -0.0025(6)
C16 0.0172(7) 0.0252(8) 0.0206(8) 0.0000(6) 0.0004(6) -0.0016(6)
C17 0.0164(7) 0.0278(8) 0.0208(8) 0.0009(6) -0.0003(6) -0.0027(6)
C18 0.0206(7) 0.0275(9) 0.0233(8) 0.0036(7) -0.0039(6) -0.0021(6)
C19 0.0270(8) 0.0248(8) 0.0267(8) 0.0015(7) -0.0042(7) -0.0036(7)
C20 0.0207(7) 0.0298(9) 0.0209(8) -0.0001(7) -0.0028(6) -0.0053(6)
C21 0.0187(7) 0.0263(8) 0.0202(8) 0.0001(6) -0.0015(6) -0.0018(6)
C22 0.0178(7) 0.0226(8) 0.0212(8) -0.0013(6) -0.0027(6) 0.0002(6)
C23 0.0195(7) 0.0212(8) 0.0215(8) -0.0013(6) -0.0041(6) 0.0008(6)
C24 0.0198(7) 0.0202(7) 0.0219(8) 0.0002(6) -0.0028(6) -0.0002(6)
C25 0.0163(7) 0.0238(8) 0.0253(8) 0.0007(6) -0.0030(6) -0.0006(6)
C26 0.0199(8) 0.0285(9) 0.0227(8) 0.0005(6) -0.0047(6) -0.0006(6)
C27 0.0204(7) 0.0274(8) 0.0209(8) 0.0005(6) -0.0018(6) 0.0008(6)
C28 0.0175(7) 0.0288(9) 0.0224(8) 0.0015(6) -0.0025(6) -0.0034(6)
C29 0.0265(8) 0.0304(9) 0.0283(9) 0.0081(7) -0.0055(7) -0.0044(7)
C30 0.0225(8) 0.0307(9) 0.0235(8) -0.0009(7) -0.0006(6) 0.0030(7)
C31 0.0194(7) 0.0334(9) 0.0241(8) -0.0050(7) -0.0027(6) 0.0009(7)
C32 0.0333(9) 0.0314(10) 0.0269(9) 0.0033(7) -0.0050(7) -0.0088(7)
C33 0.0489(12) 0.0317(10) 0.0317(10) 0.0054(8) -0.0067(8) 0.0033(9)
C34 0.0282(9) 0.0452(11) 0.0201(8) 0.0011(7) -0.0048(7) -0.0021(8)
C35 0.0488(12) 0.0330(10) 0.0400(11) -0.0037(9) -0.0157(9) -0.0082(9)
C36 0.0289(9) 0.0710(15) 0.0216(9) 0.0049(9) -0.0064(7) -0.0038(9)
C37 0.0418(11) 0.0264(9) 0.0372(10) 0.0042(8) -0.0114(8) -0.0077(8)
C38 0.0399(10) 0.0400(11) 0.0312(10) 0.0039(8) -0.0062(8) -0.0122(9)
C40 0.0358(10) 0.0316(10) 0.0300(9) 0.0005(7) -0.0005(7) -0.0010(8)
C41 0.0368(10) 0.0366(10) 0.0264(9) 0.0004(8) -0.0020(7) 0.0015(8)
C43 0.0296(9) 0.0322(9) 0.0353(10) -0.0056(8) -0.0091(7) 0.0035(7)
C44 0.0308(9) 0.0325(10) 0.0372(10) 0.0009(8) -0.0055(8) -0.0046(8)
C46 0.0235(8) 0.0389(10) 0.0322(9) -0.0052(8) -0.0038(7) -0.0022(7)
C47 0.0179(7) 0.0433(10) 0.0249(8) -0.0048(7) -0.0035(6) -0.0032(7)
C48 0.0343(9) 0.0237(9) 0.0350(10) 0.0005(7) -0.0086(8) -0.0014(7)
C49 0.0320(9) 0.0296(9) 0.0325(9) 0.0013(7) -0.0044(7) -0.0006(7)
C51 0.0320(10) 0.0457(11) 0.0283(9) 0.0017(8) -0.0004(7) -0.0051(8)
C52 0.0334(10) 0.0439(11) 0.0294(9) 0.0057(8) -0.0022(8) -0.0068(8)
C54 0.0277(9) 0.0318(9) 0.0328(9) 0.0037(8) -0.0066(7) -0.0022(7)
C55 0.0245(8) 0.0351(10) 0.0351(10) 0.0020(8) -0.0036(7) 0.0011(7)
C57 0.0272(9) 0.0393(11) 0.0335(10) 0.0038(8) 0.0048(7) 0.0016(8)
C58 0.0177(7) 0.0400(10) 0.0274(9) 0.0065(7) -0.0060(6) -0.0062(7)

loop_
_atom_type_symbol
_atom_type_description
_atom_type_scat_dispersion_real
_atom_type_scat_dispersion_imag
_atom_type_scat_source
C C 0.0181 0.0091 'International Tables Vol C Tables 4.2.6.8 and 6.1.1.4'
H H 0.0000 0.0000 'International Tables Vol C Tables 4.2.6.8 and 6.1.1.4'
O O 0.0492 0.0322 'International Tables Vol C Tables 4.2.6.8 and 6.1.1.4'

loop_
_geom_angle_atom_site_label_1
_geom_angle_atom_site_label_2
_geom_angle_atom_site_label_3
_geom_angle
C4 O4 C37 117.05(13)
C6 O6 C33 116.11(14)
C11 O11 C47 116.73(13)
C13 O13 C34 117.63(13)
C18 O18 C48 118.32(13)
C20 O20 C35 118.35(14)
C25 O25 C58 119.62(13)
C27 O27 C36 117.76(14)
C40 O39 C38 114.98(15)
C41 O42 C43 111.48(14)
C44 O45 C46 113.78(14)
C49 O50 C51 114.77(15)
C54 O53 C52 113.42(14)
C55 O56 C57 112.55(14)
C6 C1 C2 117.29(15)
C6 C1 C28 118.59(14)
C2 C1 C28 124.10(15)
C3 C2 C1 122.83(16)
C3 C2 H2 118.6
C1 C2 H2 118.6
C4 C3 C2 117.57(15)
C4 C3 C7 118.79(14)
C2 C3 C7 123.63(15)
O4 C4 C5 122.97(16)
O4 C4 C3 115.95(14)
C5 C4 C3 121.06(15)
C6 C5 C4 119.38(16)
C6 C5 H5 120.3
C4 C5 H5 120.3
O6 C6 C1 117.54(15)
O6 C6 C5 120.69(16)
C1 C6 C5 121.69(15)
C3 C7 C8 112.63(13)
C3 C7 C29 113.57(14)
C8 C7 C29 110.33(14)
C3 C7 H7 106.6
C8 C7 H7 106.6
C29 C7 H7 106.6
C9 C8 C13 117.15(14)
C9 C8 C7 122.57(14)
C13 C8 C7 120.28(14)
C8 C9 C10 123.38(15)
C8 C9 H9 118.3
C10 C9 H9 118.3
C11 C10 C9 117.60(15)
C11 C10 C14 120.01(14)
C9 C10 C14 122.34(14)
O11 C11 C10 117.07(14)
O11 C11 C12 121.72(14)
C10 C11 C12 121.12(15)
C13 C12 C11 119.42(15)
C13 C12 H12 120.3
C11 C12 H12 120.3
O13 C13 C12 122.96(14)
O13 C13 C8 115.73(14)
C12 C13 C8 121.31(15)
C15 C14 C10 112.13(13)
C15 C14 C30 114.29(14)
C10 C14 C30 108.31(14)
C15 C14 H14 107.3
C10 C14 H14 107.3
C30 C14 H14 107.3
C20 C15 C16 116.94(15)
C20 C15 C14 119.61(14)
C16 C15 C14 123.43(15)
C17 C16 C15 123.24(16)
C17 C16 H16 118.4
C15 C16 H16 118.4
C18 C17 C16 117.49(15)
C18 C17 C21 119.74(15)
C16 C17 C21 122.72(15)
O18 C18 C19 122.99(16)
O18 C18 C17 115.81(14)
C19 C18 C17 121.20(15)
C20 C19 C18 119.28(17)
C20 C19 H19 120.4
C18 C19 H19 120.4
O20 C20 C19 122.62(16)
O20 C20 C15 115.59(15)
C19 C20 C15 121.80(15)
C17 C21 C22 113.73(13)
C17 C21 C31 113.47(13)
C22 C21 C31 108.95(13)
C17 C21 H21 106.7
C22 C21 H21 106.7
C31 C21 H21 106.7
C23 C22 C27 117.70(15)
C23 C22 C21 123.14(14)
C27 C22 C21 119.11(14)
C22 C23 C24 123.20(15)
C22 C23 H23 118.4
C24 C23 H23 118.4
C25 C24 C23 117.01(15)
C25 C24 C28 120.19(14)
C23 C24 C28 122.80(14)
O25 C25 C26 122.35(14)
O25 C25 C24 116.00(14)
C26 C25 C24 121.61(15)
C27 C26 C25 119.43(15)
C27 C26 H26 120.3
C25 C26 H26 120.3
O27 C27 C26 123.30(15)
O27 C27 C22 115.66(14)
C26 C27 C22 121.03(15)
C1 C28 C24 111.22(13)
C1 C28 C32 113.95(14)
C24 C28 C32 110.71(14)
C1 C28 H28 106.8
C24 C28 H28 106.8
C32 C28 H28 106.8
C7 C29 H29A 109.5
C7 C29 H29B 109.5
H29A C29 H29B 109.5
C7 C29 H29C 109.5
H29A C29 H29C 109.5
H29B C29 H29C 109.5
C14 C30 H30A 109.5
C14 C30 H30B 109.5
H30A C30 H30B 109.5
C14 C30 H30C 109.5
H30A C30 H30C 109.5
H30B C30 H30C 109.5
C21 C31 H31A 109.5
C21 C31 H31B 109.5
H31A C31 H31B 109.5
C21 C31 H31C 109.5
H31A C31 H31C 109.5
H31B C31 H31C 109.5
C28 C32 H32A 109.5
C28 C32 H32B 109.5
H32A C32 H32B 109.5
C28 C32 H32C 109.5
H32A C32 H32C 109.5
H32B C32 H32C 109.5
O6 C33 H33A 109.5
O6 C33 H33B 109.5
H33A C33 H33B 109.5
O6 C33 H33C 109.5
H33A C33 H33C 109.5
H33B C33 H33C 109.5
O13 C34 H34A 109.5
O13 C34 H34B 109.5
H34A C34 H34B 109.5
O13 C34 H34C 109.5
H34A C34 H34C 109.5
H34B C34 H34C 109.5
O20 C35 H35A 109.5
O20 C35 H35B 109.5
H35A C35 H35B 109.5
O20 C35 H35C 109.5
H35A C35 H35C 109.5
H35B C35 H35C 109.5
O27 C36 H36A 109.5
O27 C36 H36B 109.5
H36A C36 H36B 109.5
O27 C36 H36C 109.5
H36A C36 H36C 109.5
H36B C36 H36C 109.5
O4 C37 C38 107.51(15)
O4 C37 H37A 110.2
C38 C37 H37A 110.2
O4 C37 H37B 110.2
C38 C37 H37B 110.2
H37A C37 H37B 108.5
O39 C38 C37 110.39(17)
O39 C38 H38A 109.6
C37 C38 H38A 109.6
O39 C38 H38B 109.6
C37 C38 H38B 109.6
H38A C38 H38B 108.1
O39 C40 C41 112.82(16)
O39 C40 H40A 109.0
C41 C40 H40A 109.0
O39 C40 H40B 109.0
C41 C40 H40B 109.0
H40A C40 H40B 107.8
O42 C41 C40 110.00(15)
O42 C41 H41A 109.7
C40 C41 H41A 109.7
O42 C41 H41B 109.7
C40 C41 H41B 109.7
H41A C41 H41B 108.2
O42 C43 C44 109.59(15)
O42 C43 H43A 109.8
C44 C43 H43A 109.8
O42 C43 H43B 109.8
C44 C43 H43B 109.8
H43A C43 H43B 108.2
O45 C44 C43 112.69(17)
O45 C44 H44A 109.1
C43 C44 H44A 109.1
O45 C44 H44B 109.1
C43 C44 H44B 109.1
H44A C44 H44B 107.8
O45 C46 C47 106.82(15)
O45 C46 H46A 110.4
C47 C46 H46A 110.4
O45 C46 H46B 110.4
C47 C46 H46B 110.4
H46A C46 H46B 108.6
O11 C47 C46 109.72(14)
O11 C47 H47A 109.7
C46 C47 H47A 109.7
O11 C47 H47B 109.7
C46 C47 H47B 109.7
H47A C47 H47B 108.2
O18 C48 C49 108.23(14)
O18 C48 H48A 110.1
C49 C48 H48A 110.1
O18 C48 H48B 110.1
C49 C48 H48B 110.1
H48A C48 H48B 108.4
O50 C49 C48 112.42(16)
O50 C49 H49A 109.1
C48 C49 H49A 109.1
O50 C49 H49B 109.1
C48 C49 H49B 109.1
H49A C49 H49B 107.9
O50 C51 C52 113.56(18)
O50 C51 H51A 108.9
C52 C51 H51A 108.9
O50 C51 H51B 108.9
C52 C51 H51B 108.9
H51A C51 H51B 107.7
O53 C52 C51 109.36(15)
O53 C52 H52A 109.8
C51 C52 H52A 109.8
O53 C52 H52B 109.8
C51 C52 H52B 109.8
H52A C52 H52B 108.2
O53 C54 C55 108.57(15)
O53 C54 H54A 110.0
C55 C54 H54A 110.0
O53 C54 H54B 110.0
C55 C54 H54B 110.0
H54A C54 H54B 108.4
O56 C55 C54 108.89(16)
O56 C55 H55A 109.9
C54 C55 H55A 109.9
O56 C55 H55B 109.9
C54 C55 H55B 109.9
H55A C55 H55B 108.3
O56 C57 C58 109.88(15)
O56 C57 H57A 109.7
C58 C57 H57A 109.7
O56 C57 H57B 109.7
C58 C57 H57B 109.7
H57A C57 H57B 108.2
O25 C58 C57 113.05(15)
O25 C58 H58A 109.0
C57 C58 H58A 109.0
O25 C58 H58B 109.0
C57 C58 H58B 109.0
H58A C58 H58B 107.8

loop_
_geom_bond_atom_site_label_1
_geom_bond_atom_site_label_2
_geom_bond_distance
O4 C4 1.372(2)
O4 C37 1.430(2)
O6 C6 1.382(2)
O6 C33 1.421(2)
O11 C11 1.3857(19)
O11 C47 1.432(2)
O13 C13 1.3765(19)
O13 C34 1.425(2)
O18 C18 1.376(2)
O18 C48 1.438(2)
O20 C20 1.378(2)
O20 C35 1.410(2)
O25 C25 1.3825(19)
O25 C58 1.4271(19)
O27 C27 1.376(2)
O27 C36 1.417(2)
O39 C40 1.418(2)
O39 C38 1.426(2)
O42 C41 1.419(2)
O42 C43 1.424(2)
O45 C44 1.415(2)
O45 C46 1.426(2)
O50 C49 1.426(2)
O50 C51 1.427(2)
O53 C54 1.415(2)
O53 C52 1.418(2)
O56 C55 1.403(2)
O56 C57 1.421(2)
C1 C6 1.389(2)
C1 C2 1.400(2)
C1 C28 1.519(2)
C2 C3 1.397(2)
C2 H2 0.9300
C3 C4 1.397(2)
C3 C7 1.519(2)
C4 C5 1.392(2)
C5 C6 1.390(2)
C5 H5 0.9300
C7 C8 1.525(2)
C7 C29 1.535(2)
C7 H7 0.9800
C8 C9 1.388(2)
C8 C13 1.404(2)
C9 C10 1.394(2)
C9 H9 0.9300
C10 C11 1.392(2)
C10 C14 1.520(2)
C11 C12 1.395(2)
C12 C13 1.389(2)
C12 H12 0.9300
C14 C15 1.519(2)
C14 C30 1.535(2)
C14 H14 0.9800
C15 C20 1.393(3)
C15 C16 1.398(2)
C16 C17 1.397(2)
C16 H16 0.9300
C17 C18 1.394(2)
C17 C21 1.517(2)
C18 C19 1.393(2)
C19 C20 1.392(2)
C19 H19 0.9300
C21 C22 1.523(2)
C21 C31 1.533(2)
C21 H21 0.9800
C22 C23 1.388(2)
C22 C27 1.400(2)
C23 C24 1.397(2)
C23 H23 0.9300
C24 C25 1.396(2)
C24 C28 1.523(2)
C25 C26 1.391(2)
C26 C27 1.387(2)
C26 H26 0.9300
C28 C32 1.530(2)
C28 H28 0.9800
C29 H29A 0.9600
C29 H29B 0.9600
C29 H29C 0.9600
C30 H30A 0.9600
C30 H30B 0.9600
C30 H30C 0.9600
C31 H31A 0.9600
C31 H31B 0.9600
C31 H31C 0.9600
C32 H32A 0.9600
C32 H32B 0.9600
C32 H32C 0.9600
C33 H33A 0.9600
C33 H33B 0.9600
C33 H33C 0.9600
C34 H34A 0.9600
C34 H34B 0.9600
C34 H34C 0.9600
C35 H35A 0.9600
C35 H35B 0.9600
C35 H35C 0.9600
C36 H36A 0.9600
C36 H36B 0.9600
C36 H36C 0.9600
C37 C38 1.504(3)
C37 H37A 0.9700
C37 H37B 0.9700
C38 H38A 0.9700
C38 H38B 0.9700
C40 C41 1.509(3)
C40 H40A 0.9700
C40 H40B 0.9700
C41 H41A 0.9700
C41 H41B 0.9700
C43 C44 1.512(3)
C43 H43A 0.9700
C43 H43B 0.9700
C44 H44A 0.9700
C44 H44B 0.9700
C46 C47 1.519(3)
C46 H46A 0.9700
C46 H46B 0.9700
C47 H47A 0.9700
C47 H47B 0.9700
C48 C49 1.511(2)
C48 H48A 0.9700
C48 H48B 0.9700
C49 H49A 0.9700
C49 H49B 0.9700
C51 C52 1.509(3)
C51 H51A 0.9700
C51 H51B 0.9700
C52 H52A 0.9700
C52 H52B 0.9700
C54 C55 1.506(3)
C54 H54A 0.9700
C54 H54B 0.9700
C55 H55A 0.9700
C55 H55B 0.9700
C57 C58 1.521(3)
C57 H57A 0.9700
C57 H57B 0.9700
C58 H58A 0.9700
C58 H58B 0.9700

loop_
_geom_torsion_atom_site_label_1
_geom_torsion_atom_site_label_2
_geom_torsion_atom_site_label_3
_geom_torsion_atom_site_label_4
_geom_torsion
C6 C1 C2 C3 -2.2(2)
C28 C1 C2 C3 176.71(14)
C1 C2 C3 C4 -1.5(2)
C1 C2 C3 C7 178.67(14)
C37 O4 C4 C5 -22.5(2)
C37 O4 C4 C3 158.67(16)
C2 C3 C4 O4 -177.21(14)
C7 C3 C4 O4 2.7(2)
C2 C3 C4 C5 3.9(2)
C7 C3 C4 C5 -176.18(14)
O4 C4 C5 C6 178.57(15)
C3 C4 C5 C6 -2.7(2)
C33 O6 C6 C1 -121.45(18)
C33 O6 C6 C5 61.8(2)
C2 C1 C6 O6 -173.16(14)
C28 C1 C6 O6 7.8(2)
C2 C1 C6 C5 3.6(2)
C28 C1 C6 C5 -175.39(15)
C4 C5 C6 O6 175.41(15)
C4 C5 C6 C1 -1.3(3)
C4 C3 C7 C8 -73.24(19)
C2 C3 C7 C8 106.63(17)
C4 C3 C7 C29 160.42(15)
C2 C3 C7 C29 -19.7(2)
C3 C7 C8 C9 -23.8(2)
C29 C7 C8 C9 104.24(18)
C3 C7 C8 C13 156.13(15)
C29 C7 C8 C13 -75.81(19)
C13 C8 C9 C10 -0.3(2)
C7 C8 C9 C10 179.69(15)
C8 C9 C10 C11 1.1(3)
C8 C9 C10 C14 178.42(16)
C47 O11 C11 C10 137.62(16)
C47 O11 C11 C12 -45.9(2)
C9 C10 C11 O11 175.07(14)
C14 C10 C11 O11 -2.3(2)
C9 C10 C11 C12 -1.5(2)
C14 C10 C11 C12 -178.87(15)
O11 C11 C12 C13 -175.31(15)
C10 C11 C12 C13 1.1(3)
C34 O13 C13 C12 7.0(2)
C34 O13 C13 C8 -173.25(15)
C11 C12 C13 O13 179.53(15)
C11 C12 C13 C8 -0.2(2)
C9 C8 C13 O13 -179.94(14)
C7 C8 C13 O13 0.1(2)
C9 C8 C13 C12 -0.2(2)
C7 C8 C13 C12 179.85(15)
C11 C10 C14 C15 -146.71(15)
C9 C10 C14 C15 36.0(2)
C11 C10 C14 C30 86.26(18)
C9 C10 C14 C30 -91.01(18)
C10 C14 C15 C20 70.81(19)
C30 C14 C15 C20 -165.44(15)
C10 C14 C15 C16 -110.94(17)
C30 C14 C15 C16 12.8(2)
C20 C15 C16 C17 -0.5(2)
C14 C15 C16 C17 -178.76(15)
C15 C16 C17 C18 -1.7(2)
C15 C16 C17 C21 175.68(14)
C48 O18 C18 C19 -8.6(2)
C48 O18 C18 C17 171.93(15)
C16 C17 C18 O18 -177.54(14)
C21 C17 C18 O18 5.0(2)
C16 C17 C18 C19 3.0(2)
C21 C17 C18 C19 -174.48(15)
O18 C18 C19 C20 178.49(16)
C17 C18 C19 C20 -2.1(3)
C35 O20 C20 C19 -12.4(3)
C35 O20 C20 C15 167.83(17)
C18 C19 C20 O20 180.00(15)
C18 C19 C20 C15 -0.2(3)
C16 C15 C20 O20 -178.75(14)
C14 C15 C20 O20 -0.4(2)
C16 C15 C20 C19 1.5(2)
C14 C15 C20 C19 179.82(15)
C18 C17 C21 C22 -82.85(19)
C16 C17 C21 C22 99.81(18)
C18 C17 C21 C31 151.87(15)
C16 C17 C21 C31 -25.5(2)
C17 C21 C22 C23 -27.9(2)
C31 C21 C22 C23 99.73(18)
C17 C21 C22 C27 154.66(15)
C31 C21 C22 C27 -77.68(19)
C27 C22 C23 C24 -0.8(2)
C21 C22 C23 C24 -178.20(15)
C22 C23 C24 C25 1.7(2)
C22 C23 C24 C28 -177.72(15)
C58 O25 C25 C26 -30.1(2)
C58 O25 C25 C24 152.15(16)
C23 C24 C25 O25 176.33(14)
C28 C24 C25 O25 -4.2(2)
C23 C24 C25 C26 -1.4(2)
C28 C24 C25 C26 178.00(16)
O25 C25 C26 C27 -177.37(16)
C24 C25 C26 C27 0.3(3)
C36 O27 C27 C26 1.4(3)
C36 O27 C27 C22 -178.78(17)
C25 C26 C27 O27 -179.44(16)
C25 C26 C27 C22 0.8(3)
C23 C22 C27 O27 179.67(15)
C21 C22 C27 O27 -2.8(2)
C23 C22 C27 C26 -0.5(2)
C21 C22 C27 C26 177.04(16)
C6 C1 C28 C24 64.15(19)
C2 C1 C28 C24 -114.77(17)
C6 C1 C28 C32 -169.86(15)
C2 C1 C28 C32 11.2(2)
C25 C24 C28 C1 -148.35(15)
C23 C24 C28 C1 31.1(2)
C25 C24 C28 C32 83.89(19)
C23 C24 C28 C32 -96.71(18)
C4 O4 C37 C38 -155.31(16)
C40 O39 C38 C37 116.14(18)
O4 C37 C38 O39 -69.4(2)
C38 O39 C40 C41 90.48(19)
C43 O42 C41 C40 175.78(16)
O39 C40 C41 O42 -69.9(2)
C41 O42 C43 C44 177.24(15)
C46 O45 C44 C43 90.88(19)
O42 C43 C44 O45 -75.86(19)
C44 O45 C46 C47 -159.98(16)
C11 O11 C47 C46 -65.18(19)
O45 C46 C47 O11 175.96(13)
C18 O18 C48 C49 -166.54(15)
C51 O50 C49 C48 100.31(18)
O18 C48 C49 O50 -73.88(19)
C49 O50 C51 C52 84.8(2)
C54 O53 C52 C51 -179.59(16)
O50 C51 C52 O53 -76.5(2)
C52 O53 C54 C55 172.27(17)
C57 O56 C55 C54 -179.07(15)
O53 C54 C55 O56 -73.62(19)
C55 O56 C57 C58 178.66(14)
C25 O25 C58 C57 -66.7(2)
O56 C57 C58 O25 93.84(18)
